data_2100573
loop_
_publ_author_name
'Kennedy, Brendan J.'
'Howard, Christopher J.'
'Knight, Kevin S.'
'Zhang, Zhaoming'
'Zhou, Qingdi'

_publ_section_title
;
 Structures and phase transitions in the ordered double perovskites
 Ba~2~Bi^III^Bi^V^O~6~ and Ba~2~Bi^III^Sb^V^O~6~
;
_journal_issue 4
_journal_name_full 'Acta Crystallographica Section B'
_journal_page_first 537
_journal_page_last 546
_journal_paper_doi 10.1107/S0108768106018842
_journal_volume 62
_journal_year 2006
_chemical_formula_sum 'Ba2 Bi O6 Sb'
_chemical_formula_weight 701.38
_space_group_IT_number 12
_symmetry_cell_setting monoclinic
_symmetry_space_group_name_Hall '-I 2y'
_symmetry_space_group_name_H-M 'I 1 2/m 1'
_cell_angle_alpha 90.0
_cell_angle_beta 90.2161(10)
_cell_angle_gamma 90.0
_cell_formula_units_Z 2
_cell_length_a 6.06777(12)
_cell_length_b 6.01862(11)
_cell_length_c 8.50818(16)
_cell_volume 310.713(10)
_cod_data_source_file ws5040.cif
_cod_data_source_block BA2BISBO6_4K_phase_1
_cod_depositor_comments
;
The following automatic conversions were performed:
'_geom_bond_publ_flag' value 'N' changed to 'n' according to
'/home/saulius/struct/CIF-dictionaries/cif_core.dic' dictionary named
'cif_core.dic' version 2.4.1 from 2010-06-29 (66
times).

'_geom_angle_publ_flag' value 'N' changed to 'n' according to
'/home/saulius/struct/CIF-dictionaries/cif_core.dic' dictionary named
'cif_core.dic' version 2.4.1 from 2010-06-29 (408 times).

Automatic conversion script
Id: cif_fix_enum 1527 2010-12-29 10:47:43Z saulius 

The following automatic conversions were performed:

'_geom_bond_publ_flag' value 'N' changed to 'n' according to
/home/saulius/struct/CIF-dictionaries/cif_core.dic dictionary named
'cif_core.dic' version 2.4.1 from 2010-06-29 (66
times).

'_geom_angle_publ_flag' value 'N' changed to 'n' according
to /home/saulius/struct/CIF-dictionaries/cif_core.dic dictionary
named 'cif_core.dic' version 2.4.1 from 2010-06-29 (408 times).

Automatic conversion script
Id: cif_fix_values 1715 2011-07-08 13:25:40Z adriana 
;
_cod_original_cell_volume 310.713(16)
_cod_original_sg_symbol_H-M 'I 2/m'
_cod_database_code 2100573

loop_
_symmetry_equiv_pos_site_id
_symmetry_equiv_pos_as_xyz
1 +x,+y,+z
2 -x,+y,-z
-1 -x,-y,-z
-2 +x,-y,+z
101 +x+1/2,+y+1/2,+z+1/2
102 -x+1/2,+y+1/2,-z+1/2
-101 -x+1/2,-y+1/2,-z+1/2
-102 +x+1/2,-y+1/2,+z+1/2

loop_
_atom_site_aniso_label
_atom_site_aniso_U_11
_atom_site_aniso_U_22
_atom_site_aniso_U_33
_atom_site_aniso_U_12
_atom_site_aniso_U_13
_atom_site_aniso_U_23
O1 0.0062(10) 0.0154(15) 0.0123(14) 0.0 0.0002(11) 0.0
O2 0.0109(7) 0.0177(10) 0.0069(8) -0.0004(6) -0.0072(6) 0.0004(10)

loop_
_atom_site_type_symbol
_atom_site_label
_atom_site_fract_x
_atom_site_fract_y
_atom_site_fract_z
_atom_site_U_iso_or_equiv
_atom_site_thermal_displace_type
_atom_site_occupancy
Ba Ba 0.5025(4) 0.0 0.2484(4) 0.0047(3) Uiso 1.0
Bi Bi 0.0 0.0 0.0 0.0034(4) Uiso 1.0
Sb Sb 0.0 0.0 0.5 0.0107(7) Uiso 1.0
O O1 0.0512(3) 0.0 0.2685(3) 0.01131 Uani 1.0
O O2 0.2697(2) 0.2660(3) -0.02718(15) 0.01184 Uani 1.0

loop_
_atom_type_symbol
Ba
Bi
Sb
O

loop_
_geom_angle_atom_site_label_1
_geom_angle_atom_site_label_2
_geom_angle_atom_site_label_3
_geom_angle_site_symmetry_1
_geom_angle_site_symmetry_3
_geom_angle
_geom_angle_publ_flag
Ba Ba Ba 2_655 2_656 179.1971(18) n
Ba Ba Ba 2_655 102_545 90.22(10) n
Ba Ba Ba 2_655 102_555 90.22(10) n
Ba Ba Ba 2_655 102_645 90.49(9) n
Ba Ba Ba 2_655 102_655 90.49(9) n
Ba Ba Bi 2_655 1_555 55.01(6) n
Ba Ba Bi 2_655 1_655 55.26(6) n
Ba Ba Bi 2_655 101_545 125.42(4) n
Ba Ba Bi 2_655 101_555 125.42(4) n
Ba Ba Sb 2_655 1_555 124.81(10) n
Ba Ba Sb 2_655 1_655 125.60(9) n
Ba Ba Sb 2_655 101_544 54.92(4) n
Ba Ba Sb 2_655 101_554 54.92(4) n
Ba Ba O1 2_655 1_555 93.38(10) n
Ba Ba O1 2_655 102_545 87.26(8) n
Ba Ba O1 2_655 102_555 87.26(8) n
Ba Ba O2 2_655 2_655 48.52(6) n
Ba Ba O2 2_655 -1_655 48.52(6) n
Ba Ba O2 2_655 101_545 131.84(8) n
Ba Ba O2 2_655 -102_555 131.84(8) n
Ba Ba Ba 2_656 102_545 89.20(9) n
Ba Ba Ba 2_656 102_555 89.20(9) n
Ba Ba Ba 2_656 102_645 90.07(10) n
Ba Ba Ba 2_656 102_655 90.07(10) n
Ba Ba Bi 2_656 1_555 124.19(9) n
Ba Ba Bi 2_656 1_655 125.54(10) n
Ba Ba Bi 2_656 101_545 54.58(4) n
Ba Ba Bi 2_656 101_555 54.58(4) n
Ba Ba Sb 2_656 1_555 54.38(6) n
Ba Ba Sb 2_656 1_655 55.21(6) n
Ba Ba Sb 2_656 101_544 125.08(4) n
Ba Ba Sb 2_656 101_554 125.08(4) n
Ba Ba O1 2_656 1_555 85.82(9) n
Ba Ba O1 2_656 102_545 92.66(8) n
Ba Ba O1 2_656 102_555 92.66(8) n
Ba Ba O2 2_656 2_655 132.01(9) n
Ba Ba O2 2_656 -1_655 132.01(9) n
Ba Ba O2 2_656 101_545 48.76(7) n
Ba Ba O2 2_656 -102_555 48.76(7) n
Ba Ba Ba 102_545 102_555 88.97(9) n
Ba Ba Ba 102_545 102_645 90.461(2) n
Ba Ba Ba 102_545 102_655 179.09(14) n
Ba Ba Bi 102_545 1_555 54.39(6) n
Ba Ba Bi 102_545 1_655 126.05(8) n
Ba Ba Bi 102_545 101_545 54.62(4) n
Ba Ba Bi 102_545 101_555 124.26(10) n
Ba Ba Sb 102_545 1_555 53.99(5) n
Ba Ba Sb 102_545 1_655 125.30(9) n
Ba Ba Sb 102_545 101_544 55.17(4) n
Ba Ba Sb 102_545 101_554 125.15(11) n
Ba Ba O1 102_545 1_555 44.57(4) n
Ba Ba O1 102_545 102_545 39.46(3) n
Ba Ba O1 102_545 102_555 128.29(9) n
Ba Ba O2 102_545 2_655 138.55(15) n
Ba Ba O2 102_545 -1_655 87.60(6) n
Ba Ba O2 102_545 101_545 93.05(6) n
Ba Ba O2 102_545 -102_555 137.83(14) n
Ba Ba Ba 102_555 102_645 179.09(14) n
Ba Ba Ba 102_555 102_655 90.461(2) n
Ba Ba Bi 102_555 1_555 54.39(6) n
Ba Ba Bi 102_555 1_655 126.05(8) n
Ba Ba Bi 102_555 101_545 124.26(10) n
Ba Ba Bi 102_555 101_555 54.62(4) n
Ba Ba Sb 102_555 1_555 53.99(5) n
Ba Ba Sb 102_555 1_655 125.30(9) n
Ba Ba Sb 102_555 101_544 125.15(11) n
Ba Ba Sb 102_555 101_554 55.17(4) n
Ba Ba O1 102_555 1_555 44.57(4) n
Ba Ba O1 102_555 102_545 128.29(9) n
Ba Ba O1 102_555 102_555 39.46(3) n
Ba Ba O2 102_555 2_655 87.60(6) n
Ba Ba O2 102_555 -1_655 138.55(15) n
Ba Ba O2 102_555 101_545 137.83(14) n
Ba Ba O2 102_555 -102_555 93.05(6) n
Ba Ba Ba 102_645 102_655 90.10(9) n
Ba Ba Bi 102_645 1_555 125.71(8) n
Ba Ba Bi 102_645 1_655 54.86(6) n
Ba Ba Bi 102_645 101_545 54.83(4) n
Ba Ba Bi 102_645 101_555 125.27(11) n
Ba Ba Sb 102_645 1_555 125.11(8) n
Ba Ba Sb 102_645 1_655 54.59(6) n
Ba Ba Sb 102_645 101_544 54.96(4) n
Ba Ba Sb 102_645 101_554 125.74(10) n
Ba Ba O1 102_645 1_555 134.81(5) n
Ba Ba O1 102_645 102_545 51.19(3) n
Ba Ba O1 102_645 102_555 141.16(9) n
Ba Ba O2 102_645 2_655 93.30(9) n
Ba Ba O2 102_645 -1_655 42.12(5) n
Ba Ba O2 102_645 101_545 41.49(5) n
Ba Ba O2 102_645 -102_555 86.89(10) n
Ba Ba Bi 102_655 1_555 125.71(8) n
Ba Ba Bi 102_655 1_655 54.86(6) n
Ba Ba Bi 102_655 101_545 125.27(11) n
Ba Ba Bi 102_655 101_555 54.83(4) n
Ba Ba Sb 102_655 1_555 125.11(8) n
Ba Ba Sb 102_655 1_655 54.59(6) n
Ba Ba Sb 102_655 101_544 125.74(10) n
Ba Ba Sb 102_655 101_554 54.96(4) n
Ba Ba O1 102_655 1_555 134.81(5) n
Ba Ba O1 102_655 102_545 141.16(9) n
Ba Ba O1 102_655 102_555 51.19(3) n
Ba Ba O2 102_655 2_655 42.12(5) n
Ba Ba O2 102_655 -1_655 93.30(9) n
Ba Ba O2 102_655 101_545 86.89(10) n
Ba Ba O2 102_655 -102_555 41.49(5) n
Bi Ba Bi 1_555 1_655 110.27(8) n
Bi Ba Bi 1_555 101_545 109.01(4) n
Bi Ba Bi 1_555 101_555 109.01(4) n
Bi Ba Sb 1_555 1_555 69.80(4) n
Bi Ba Sb 1_555 1_655 179.3935(9) n
Bi Ba Sb 1_555 101_544 70.76(5) n
Bi Ba Sb 1_555 101_554 70.76(5) n
Bi Ba O1 1_555 1_555 38.37(5) n
Bi Ba O1 1_555 102_545 83.39(7) n
Bi Ba O1 1_555 102_555 83.39(7) n
Bi Ba O2 1_555 2_655 91.35(8) n
Bi Ba O2 1_555 -1_655 91.35(8) n
Bi Ba O2 1_555 101_545 147.31(5) n
Bi Ba O2 1_555 -102_555 147.31(5) n
Bi Ba Bi 1_655 101_545 109.69(4) n
Bi Ba Bi 1_655 101_555 109.69(4) n
Bi Ba Sb 1_655 1_555 179.92870(10) n
Bi Ba Sb 1_655 1_655 70.33(4) n
Bi Ba Sb 1_655 101_544 70.88(4) n
Bi Ba Sb 1_655 101_554 70.88(4) n
Bi Ba O1 1_655 1_555 148.64(11) n
Bi Ba O1 1_655 102_545 93.48(6) n
Bi Ba O1 1_655 102_555 93.48(6) n
Bi Ba O2 1_655 2_655 38.55(4) n
Bi Ba O2 1_655 -1_655 38.55(4) n
Bi Ba O2 1_655 101_545 85.39(5) n
Bi Ba O2 1_655 -102_555 85.39(5) n
Bi Ba Bi 101_545 101_555 109.15(8) n
Bi Ba Sb 101_545 1_555 70.27(4) n
Bi Ba Sb 101_545 1_655 70.69(5) n
Bi Ba Sb 101_545 101_544 70.5056(15) n
Bi Ba Sb 101_545 101_554 179.4246(7) n
Bi Ba O1 101_545 1_555 87.58(5) n
Bi Ba O1 101_545 102_545 38.52(5) n
Bi Ba O1 101_545 102_555 146.73(12) n
Bi Ba O2 101_545 2_655 148.00(7) n
Bi Ba O2 101_545 -1_655 85.86(4) n
Bi Ba O2 101_545 101_545 38.55(3) n
Bi Ba O2 101_545 -102_555 91.02(9) n
Bi Ba Sb 101_555 1_555 70.27(4) n
Bi Ba Sb 101_555 1_655 70.69(5) n
Bi Ba Sb 101_555 101_544 179.4243(7) n
Bi Ba Sb 101_555 101_554 70.5056(15) n
Bi Ba O1 101_555 1_555 87.58(5) n
Bi Ba O1 101_555 102_545 146.73(12) n
Bi Ba O1 101_555 102_555 38.52(5) n
Bi Ba O2 101_555 2_655 85.86(4) n
Bi Ba O2 101_555 -1_655 148.00(7) n
Bi Ba O2 101_555 101_545 91.02(9) n
Bi Ba O2 101_555 -102_555 38.55(3) n
Sb Ba Sb 1_555 1_655 109.59(8) n
Sb Ba Sb 1_555 101_544 109.16(4) n
Sb Ba Sb 1_555 101_554 109.16(4) n
Sb Ba O1 1_555 1_555 31.43(5) n
Sb Ba O1 1_555 102_545 86.53(6) n
Sb Ba O1 1_555 102_555 86.53(6) n
Sb Ba O2 1_555 2_655 141.48(5) n
Sb Ba O2 1_555 -1_655 141.48(5) n
Sb Ba O2 1_555 101_545 94.55(8) n
Sb Ba O2 1_555 -102_555 94.55(8) n
Sb Ba Sb 1_655 101_544 109.55(4) n
Sb Ba Sb 1_655 101_554 109.55(4) n
Sb Ba O1 1_655 1_555 141.02(10) n
Sb Ba O1 1_655 102_545 96.60(7) n
Sb Ba O1 1_655 102_555 96.60(7) n
Sb Ba O2 1_655 2_655 89.15(6) n
Sb Ba O2 1_655 -1_655 89.15(6) n
Sb Ba O2 1_655 101_545 32.44(5) n
Sb Ba O2 1_655 -102_555 32.44(5) n
Sb Ba Sb 101_544 101_554 109.83(8) n
Sb Ba O1 101_544 1_555 91.94(6) n
Sb Ba O1 101_544 102_545 32.84(5) n
Sb Ba O1 101_544 102_555 141.74(12) n
Sb Ba O2 101_544 2_655 94.67(9) n
Sb Ba O2 101_544 -1_655 32.56(3) n
Sb Ba O2 101_544 101_545 88.96(3) n
Sb Ba O2 101_544 -102_555 141.73(8) n
Sb Ba O1 101_554 1_555 91.94(6) n
Sb Ba O1 101_554 102_545 141.74(12) n
Sb Ba O1 101_554 102_555 32.84(5) n
Sb Ba O2 101_554 2_655 32.56(3) n
Sb Ba O2 101_554 -1_655 94.67(9) n
Sb Ba O2 101_554 101_545 141.73(8) n
Sb Ba O2 101_554 -102_555 88.96(3) n
O1 Ba O1 1_555 102_545 84.03(5) n
O1 Ba O1 1_555 102_555 84.03(5) n
O1 Ba O2 1_555 2_655 122.04(9) n
O1 Ba O2 1_555 -1_655 122.04(9) n
O1 Ba O2 1_555 101_545 121.34(9) n
O1 Ba O2 1_555 -102_555 121.34(9) n
O1 Ba O1 102_545 102_555 166.53(12) n
O1 Ba O2 102_545 2_655 125.58(12) n
O1 Ba O2 102_545 -1_655 57.33(5) n
O1 Ba O2 102_545 101_545 66.70(5) n
O1 Ba O2 102_545 -102_555 125.41(12) n
O1 Ba O2 102_555 2_655 57.33(5) n
O1 Ba O2 102_555 -1_655 125.58(12) n
O1 Ba O2 102_555 101_545 125.41(12) n
O1 Ba O2 102_555 -102_555 66.70(5) n
O2 Ba O2 2_655 -1_655 68.76(10) n
O2 Ba O2 2_655 101_545 116.31(8) n
O2 Ba O2 2_655 -102_555 83.62(5) n
O2 Ba O2 -1_655 101_545 83.62(5) n
O2 Ba O2 -1_655 -102_555 116.31(8) n
O2 Ba O2 101_545 -102_555 58.79(10) n
Ba Bi Ba 1_455 1_555 110.27(8) n
Ba Bi Ba 1_455 2_555 69.73(8) n
Ba Bi Ba 1_455 2_655 180.0 n
Ba Bi Ba 1_455 101_444 109.69(4) n
Ba Bi Ba 1_455 101_454 109.69(4) n
Ba Bi Ba 1_455 102_545 70.31(4) n
Ba Bi Ba 1_455 102_555 70.31(4) n
Ba Bi O1 1_455 1_555 62.60(6) n
Ba Bi O1 1_455 2_555 117.40(6) n
Ba Bi O2 1_455 1_555 129.86(4) n
Ba Bi O2 1_455 2_555 50.14(4) n
Ba Bi O2 1_455 -1_555 50.14(4) n
Ba Bi O2 1_455 -2_555 129.86(4) n
Ba Bi Ba 1_555 2_555 179.9802 n
Ba Bi Ba 1_555 2_655 69.73(8) n
Ba Bi Ba 1_555 101_444 109.01(4) n
Ba Bi Ba 1_555 101_454 109.01(4) n
Ba Bi Ba 1_555 102_545 70.99(4) n
Ba Bi Ba 1_555 102_555 70.99(4) n
Ba Bi O1 1_555 1_555 47.67(6) n
Ba Bi O1 1_555 2_555 132.33(6) n
Ba Bi O2 1_555 1_555 58.21(4) n
Ba Bi O2 1_555 2_555 121.79(4) n
Ba Bi O2 1_555 -1_555 121.79(4) n
Ba Bi O2 1_555 -2_555 58.21(4) n
Ba Bi Ba 2_555 2_655 110.27(8) n
Ba Bi Ba 2_555 101_444 70.99(4) n
Ba Bi Ba 2_555 101_454 70.99(4) n
Ba Bi Ba 2_555 102_545 109.01(4) n
Ba Bi Ba 2_555 102_555 109.01(4) n
Ba Bi O1 2_555 1_555 132.33(6) n
Ba Bi O1 2_555 2_555 47.67(6) n
Ba Bi O2 2_555 1_555 121.79(4) n
Ba Bi O2 2_555 2_555 58.21(4) n
Ba Bi O2 2_555 -1_555 58.21(4) n
Ba Bi O2 2_555 -2_555 121.79(4) n
Ba Bi Ba 2_655 101_444 70.31(4) n
Ba Bi Ba 2_655 101_454 70.31(4) n
Ba Bi Ba 2_655 102_545 109.69(4) n
Ba Bi Ba 2_655 102_555 109.69(4) n
Ba Bi O1 2_655 1_555 117.40(6) n
Ba Bi O1 2_655 2_555 62.60(6) n
Ba Bi O2 2_655 1_555 50.14(4) n
Ba Bi O2 2_655 2_555 129.86(4) n
Ba Bi O2 2_655 -1_555 129.86(4) n
Ba Bi O2 2_655 -2_555 50.14(4) n
Ba Bi Ba 101_444 101_454 109.15(8) n
Ba Bi Ba 101_444 102_545 70.85(8) n
Ba Bi Ba 101_444 102_555 180.0 n
Ba Bi O1 101_444 1_555 125.01(4) n
Ba Bi O1 101_444 2_555 54.99(4) n
Ba Bi O2 101_444 1_555 120.27(7) n
Ba Bi O2 101_444 2_555 129.01(4) n
Ba Bi O2 101_444 -1_555 59.73(7) n
Ba Bi O2 101_444 -2_555 50.99(4) n
Ba Bi Ba 101_454 102_545 180.0 n
Ba Bi Ba 101_454 102_555 70.85(8) n
Ba Bi O1 101_454 1_555 125.01(4) n
Ba Bi O1 101_454 2_555 54.99(4) n
Ba Bi O2 101_454 1_555 50.99(4) n
Ba Bi O2 101_454 2_555 59.73(7) n
Ba Bi O2 101_454 -1_555 129.01(4) n
Ba Bi O2 101_454 -2_555 120.27(7) n
Ba Bi Ba 102_545 102_555 109.15(8) n
Ba Bi O1 102_545 1_555 54.99(4) n
Ba Bi O1 102_545 2_555 125.01(4) n
Ba Bi O2 102_545 1_555 129.01(4) n
Ba Bi O2 102_545 2_555 120.27(7) n
Ba Bi O2 102_545 -1_555 50.99(4) n
Ba Bi O2 102_545 -2_555 59.73(7) n
Ba Bi O1 102_555 1_555 54.99(4) n
Ba Bi O1 102_555 2_555 125.01(4) n
Ba Bi O2 102_555 1_555 59.73(7) n
Ba Bi O2 102_555 2_555 50.99(4) n
Ba Bi O2 102_555 -1_555 120.27(7) n
Ba Bi O2 102_555 -2_555 129.01(4) n
O1 Bi O1 1_555 2_555 180.0 n
O1 Bi O2 1_555 1_555 90.37(5) n
O1 Bi O2 1_555 2_555 89.63(5) n
O1 Bi O2 1_555 -1_555 89.63(5) n
O1 Bi O2 1_555 -2_555 90.37(5) n
O1 Bi O2 2_555 1_555 89.63(5) n
O1 Bi O2 2_555 2_555 90.37(5) n
O1 Bi O2 2_555 -1_555 90.37(5) n
O1 Bi O2 2_555 -2_555 89.63(5) n
O2 Bi O2 1_555 2_555 91.87(10) n
O2 Bi O2 1_555 -1_555 179.9604 n
O2 Bi O2 1_555 -2_555 88.13(10) n
O2 Bi O2 2_555 -1_555 88.13(10) n
O2 Bi O2 2_555 -2_555 180.0 n
O2 Bi O2 -1_555 -2_555 91.87(10) n
Ba Sb Ba 1_455 1_555 109.59(8) n
Ba Sb Ba 1_455 2_556 70.41(8) n
Ba Sb Ba 1_455 2_656 180.0 n
Ba Sb Ba 1_455 101_445 109.55(4) n
Ba Sb Ba 1_455 101_455 109.55(4) n
Ba Sb Ba 1_455 102_545 70.45(4) n
Ba Sb Ba 1_455 102_555 70.45(4) n
Ba Sb O1 1_455 1_555 63.76(7) n
Ba Sb O1 1_455 2_556 116.24(7) n
Ba Sb O2 1_455 101_445 50.43(5) n
Ba Sb O2 1_455 102_545 129.57(5) n
Ba Sb O2 1_455 -101_555 129.57(5) n
Ba Sb O2 1_455 -102_455 50.43(5) n
Ba Sb Ba 1_555 2_556 180.0 n
Ba Sb Ba 1_555 2_656 70.41(8) n
Ba Sb Ba 1_555 101_445 109.16(4) n
Ba Sb Ba 1_555 101_455 109.16(4) n
Ba Sb Ba 1_555 102_545 70.84(4) n
Ba Sb Ba 1_555 102_555 70.84(4) n
Ba Sb O1 1_555 1_555 45.83(7) n
Ba Sb O1 1_555 2_556 134.17(7) n
Ba Sb O2 1_555 101_445 120.42(5) n
Ba Sb O2 1_555 102_545 59.58(5) n
Ba Sb O2 1_555 -101_555 59.58(5) n
Ba Sb O2 1_555 -102_455 120.42(5) n
Ba Sb Ba 2_556 2_656 109.59(8) n
Ba Sb Ba 2_556 101_445 70.84(4) n
Ba Sb Ba 2_556 101_455 70.84(4) n
Ba Sb Ba 2_556 102_545 109.16(4) n
Ba Sb Ba 2_556 102_555 109.16(4) n
Ba Sb O1 2_556 1_555 134.17(7) n
Ba Sb O1 2_556 2_556 45.83(7) n
Ba Sb O2 2_556 101_445 59.58(5) n
Ba Sb O2 2_556 102_545 120.42(5) n
Ba Sb O2 2_556 -101_555 120.42(5) n
Ba Sb O2 2_556 -102_455 59.58(5) n
Ba Sb Ba 2_656 101_445 70.45(4) n
Ba Sb Ba 2_656 101_455 70.45(4) n
Ba Sb Ba 2_656 102_545 109.55(4) n
Ba Sb Ba 2_656 102_555 109.55(4) n
Ba Sb O1 2_656 1_555 116.24(7) n
Ba Sb O1 2_656 2_556 63.76(7) n
Ba Sb O2 2_656 101_445 129.57(5) n
Ba Sb O2 2_656 102_545 50.43(5) n
Ba Sb O2 2_656 -101_555 50.43(5) n
Ba Sb O2 2_656 -102_455 129.57(5) n
Ba Sb Ba 101_445 101_455 109.83(8) n
Ba Sb Ba 101_445 102_545 70.17(8) n
Ba Sb Ba 101_445 102_555 180.0 n
Ba Sb O1 101_445 1_555 124.55(4) n
Ba Sb O1 101_445 2_556 55.45(4) n
Ba Sb O2 101_445 101_445 59.38(5) n
Ba Sb O2 101_445 102_545 49.83(7) n
Ba Sb O2 101_445 -101_555 120.62(5) n
Ba Sb O2 101_445 -102_455 130.17(7) n
Ba Sb Ba 101_455 102_545 179.972 n
Ba Sb Ba 101_455 102_555 70.17(8) n
Ba Sb O1 101_455 1_555 124.55(4) n
Ba Sb O1 101_455 2_556 55.45(4) n
Ba Sb O2 101_455 101_445 130.17(7) n
Ba Sb O2 101_455 102_545 120.62(5) n
Ba Sb O2 101_455 -101_555 49.83(7) n
Ba Sb O2 101_455 -102_455 59.38(5) n
Ba Sb Ba 102_545 102_555 109.83(8) n
Ba Sb O1 102_545 1_555 55.45(4) n
Ba Sb O1 102_545 2_556 124.55(4) n
Ba Sb O2 102_545 101_445 49.83(7) n
Ba Sb O2 102_545 102_545 59.38(5) n
Ba Sb O2 102_545 -101_555 130.17(7) n
Ba Sb O2 102_545 -102_455 120.62(5) n
Ba Sb O1 102_555 1_555 55.45(4) n
Ba Sb O1 102_555 2_556 124.55(4) n
Ba Sb O2 102_555 101_445 120.62(5) n
Ba Sb O2 102_555 102_545 130.17(7) n
Ba Sb O2 102_555 -101_555 59.38(5) n
Ba Sb O2 102_555 -102_455 49.83(7) n
O1 Sb O1 1_555 2_556 180.0 n
O1 Sb O2 1_555 101_445 89.83(6) n
O1 Sb O2 1_555 102_545 90.17(6) n
O1 Sb O2 1_555 -101_555 90.17(6) n
O1 Sb O2 1_555 -102_455 89.83(6) n
O1 Sb O2 2_556 101_445 90.17(6) n
O1 Sb O2 2_556 102_545 89.83(6) n
O1 Sb O2 2_556 -101_555 89.83(6) n
O1 Sb O2 2_556 -102_455 90.17(6) n
O2 Sb O2 101_445 102_545 90.28(11) n
O2 Sb O2 101_445 -101_555 179.9802 n
O2 Sb O2 101_445 -102_455 89.72(11) n
O2 Sb O2 102_545 -101_555 89.72(11) n
O2 Sb O2 102_545 -102_455 180.0 n
O2 Sb O2 -101_555 -102_455 90.28(11) n
Ba O1 Ba 1_555 102_545 95.97(5) n
Ba O1 Ba 1_555 102_555 95.97(5) n
Ba O1 Bi 1_555 1_555 93.96(8) n
Ba O1 Sb 1_555 1_555 102.74(9) n
Ba O1 Ba 102_545 102_555 166.53(12) n
Ba O1 Bi 102_545 1_555 86.50(8) n
Ba O1 Sb 102_545 1_555 91.71(8) n
Ba O1 Bi 102_555 1_555 86.50(8) n
Ba O1 Sb 102_555 1_555 91.71(8) n
Bi O1 Sb 1_555 1_555 163.30(9) n
Ba O2 Ba 2_655 101_454 96.38(5) n
Ba O2 Bi 2_655 1_555 91.30(5) n
Ba O2 Sb 2_655 101_554 97.61(7) n
Ba O2 Bi 101_454 1_555 90.46(5) n
Ba O2 Sb 101_454 101_554 97.14(8) n
Bi O2 Sb 1_555 101_554 167.55(7) n

loop_
_geom_bond_atom_site_label_1
_geom_bond_atom_site_label_2
_geom_bond_site_symmetry_2
_geom_bond_distance
_geom_bond_publ_flag
Ba Ba 2_655 4.227(6) n
Ba Ba 2_656 4.281(6) n
Ba Ba 102_545 4.295(3) n
Ba Ba 102_555 4.295(3) n
Ba Ba 102_645 4.252(3) n
Ba Ba 102_655 4.252(3) n
Ba Bi 1_555 3.703(3) n
Ba Bi 1_655 3.692(3) n
Ba Bi 101_545 3.6930(19) n
Ba Bi 101_555 3.6930(19) n
Ba Sb 1_555 3.732(3) n
Ba Sb 1_655 3.694(3) n
Ba Sb 101_544 3.6774(18) n
Ba Sb 101_554 3.6774(18) n
Ba O1 1_555 2.744(3) n
Ba O1 1_655 3.333(3) n
Ba O1 102_545 3.0302(4) n
Ba O1 102_555 3.0302(4) n
Ba O2 1_555 3.167(3) n
Ba O2 2_655 2.835(3) n
Ba O2 -1_655 2.835(3) n
Ba O2 -2_555 3.167(3) n
Ba O2 101_545 2.870(3) n
Ba O2 102_545 3.220(3) n
Ba O2 -101_444 3.220(3) n
Ba O2 -102_444 2.870(3) n
Bi Ba 1_455 3.692(3) n
Bi Ba 1_555 3.703(3) n
Bi Ba 2_555 3.703(3) n
Bi Ba 2_655 3.692(3) n
Bi Ba 101_444 3.6930(19) n
Bi Ba 101_454 3.6930(19) n
Bi Ba 102_545 3.6930(19) n
Bi Ba 102_555 3.6930(19) n
Bi O1 1_555 2.304(2) n
Bi O1 2_555 2.304(2) n
Bi O2 1_555 2.3015(14) n
Bi O2 2_555 2.3015(14) n
Bi O2 -1_555 2.3015(14) n
Bi O2 -2_555 2.3015(14) n
Sb Ba 1_455 3.694(3) n
Sb Ba 1_555 3.732(3) n
Sb Ba 2_556 3.732(3) n
Sb Ba 2_656 3.694(3) n
Sb Ba 101_445 3.6774(18) n
Sb Ba 101_455 3.6774(18) n
Sb Ba 102_545 3.6774(18) n
Sb Ba 102_555 3.6774(18) n
Sb O1 1_555 1.995(2) n
Sb O1 2_556 1.995(2) n
Sb O2 101_445 1.9969(14) n
Sb O2 102_545 1.9969(14) n
Sb O2 -101_444 1.9969(14) n
Sb O2 -102_344 1.9969(14) n
O1 Ba 1_455 3.333(3) n
O1 Ba 1_555 2.744(3) n
O1 Ba 102_545 3.0302(4) n
O1 Ba 102_555 3.0302(4) n
O1 Bi 1_555 2.304(2) n
O1 Sb 1_555 1.995(2) n
O2 Ba 1_555 3.167(3) n
O2 Ba 2_655 2.835(3) n
O2 Ba 101_454 2.870(3) n
O2 Ba 102_555 3.220(3) n
O2 Bi 1_555 2.3015(14) n
O2 Sb 101_554 1.9969(14) n
